data_4345966
loop_
_publ_author_name
'Borys, Andryj M.'
'Clark, Ewan R.'

_publ_section_title
;
 Adducts of Donor-Functionalized Ar3P with the Soft Lewis Acid I2: Probing
 Simultaneous Lewis Acidity and Basicity at Internally Solvated P(III)
 Centers.
;
_journal_name_full 'Inorganic chemistry'
_journal_paper_doi 10.1021/acs.inorgchem.7b00278
_journal_year 2017
_chemical_formula_moiety 'C19 H17 I O P, C32 H12 B F24, C6 H14, 0.5(C H2 Cl2)'
_chemical_formula_sum 'C57.5 H44 B Cl F24 I O P'
_chemical_formula_weight 1411.05
_space_group_crystal_system triclinic
_space_group_IT_number 2
_space_group_name_Hall '-P 1'
_space_group_name_H-M_alt 'P -1'
_atom_sites_solution_hydrogens geom
_audit_creation_date 2017-01-24
_audit_creation_method
;
Olex2 1.2
(compiled 2017.01.04 svn.r3372 for OlexSys, GUI svn.r5289)
;
_cell_angle_alpha 86.9054(14)
_cell_angle_beta 82.8373(15)
_cell_angle_gamma 71.4746(17)
_cell_formula_units_Z 2
_cell_length_a 12.3441(3)
_cell_length_b 13.0277(2)
_cell_length_c 19.3179(3)
_cell_measurement_reflns_used 55352
_cell_measurement_temperature 100.00(10)
_cell_measurement_theta_max 76.1850
_cell_measurement_theta_min 3.5750
_cell_volume 2922.31(10)
_computing_cell_refinement 'CrysAlisPro 1.171.38.41 (Rigaku OD, 2015)'
_computing_data_collection 'CrysAlisPro 1.171.38.41 (Rigaku OD, 2015)'
_computing_data_reduction 'CrysAlisPro 1.171.38.41 (Rigaku OD, 2015)'
_computing_molecular_graphics 'Olex2 (Dolomanov et al., 2009)'
_computing_publication_material 'Olex2 (Dolomanov et al., 2009)'
_computing_structure_refinement 'ShelXL (Sheldrick, 2015)'
_diffrn_ambient_environment N~2~
_diffrn_ambient_temperature 100.00(10)
_diffrn_detector 'CCD plate'
_diffrn_detector_area_resol_mean 5.2887
_diffrn_detector_type AtlasS2
_diffrn_measured_fraction_theta_full 1.000
_diffrn_measured_fraction_theta_max 1.000
_diffrn_measurement_details
;
List of Runs (angles in degrees, time in seconds):

  # Type    Start    End  Width  t~exp~   \w     \q     \k     \f   Frames
--------------------------------------------------------------------------
  1  \w    -47.00 129.00   1.00    5.00    --   41.14   0.00 -90.00  176
  2  \w      9.00 117.00   1.00    5.00    --   41.14  77.00 -30.00  108
  3  \w     23.00  97.00   1.00    5.00    --   41.14-125.00  30.00   74
  4  \w     13.00 113.00   1.00    5.00    --   41.14  57.00 150.00  100
  5  \w     17.00 115.00   1.00    5.00    --   41.14  38.00 -60.00   98
  6  \w      1.00  82.00   1.00    5.00    --   41.14 -99.00 -60.00   81
  7  \w    -31.00  69.00   1.00    5.00    --   41.14 -57.00 150.00  100
  8  \w      9.00 117.00   1.00    5.00    --   41.14  77.00-180.00  108
  9  \w      9.00 117.00   1.00    5.00    --   41.14  77.00  90.00  108
 10  \w      9.00 117.00   1.00    5.00    --   41.14  77.00   0.00  108
 11  \w     23.00  97.00   1.00    5.00    --   41.14-125.00 120.00   74
 12  \w      9.00 117.00   1.00    5.00    --   41.14  77.00-120.00  108
 13  \w     17.00 115.00   1.00    5.00    --   41.14  38.00  90.00   98
 14  \w     36.00 116.00   1.00   20.00    --  112.00-111.00  90.00   80
 15  \w     39.00 138.00   1.00   20.00    --  112.00 -45.00  90.00   99
 16  \w     79.00 178.00   1.00   20.00    --  112.00  77.00  30.00   99
 17  \w     29.00 109.00   1.00   20.00    --  112.00 -94.00-120.00   80
 18  \w     40.00 141.00   1.00   20.00    --  112.00 -61.00-150.00  101
 19  \w     79.00 178.00   1.00   20.00    --  112.00  77.00-150.00   99
 20  \w     79.00 178.00   1.00   20.00    --  112.00  77.00 -30.00   99
 21  \w     79.00 178.00   1.00   20.00    --  112.00  77.00  90.00   99
 22  \w    101.00 178.00   1.00   20.00    --  112.00 112.00 159.00   77
 23  \w     79.00 178.00   1.00   20.00    --  112.00  77.00 150.00   99
 24  \w     83.00 178.00   1.00   20.00    --  112.00  61.00  30.00   95
 25  \w     83.00 178.00   1.00   20.00    --  112.00  61.00-180.00   95
 26  \w     36.00 145.00   1.00   20.00    --  112.00 -77.00  90.00  109
 27  \w     83.00 178.00   1.00   20.00    --  112.00  61.00 120.00   95
 28  \w     79.00 178.00   1.00   20.00    --  112.00  77.00 120.00   99
 29  \w     79.00 178.00   1.00   20.00    --  112.00  77.00 -60.00   99
 30  \w     79.00 178.00   1.00   20.00    --  112.00  77.00 -90.00   99
 31  \w     83.00 178.00   1.00   20.00    --  112.00  61.00  60.00   95
 32  \w     29.00 109.00   1.00   20.00    --  112.00 -94.00   0.00   80
 33  \w     83.00 178.00   1.00   20.00    --  112.00  61.00-150.00   95
 34  \w     83.00 178.00   1.00   20.00    --  112.00  61.00 -90.00   95
 35  \w     83.00 178.00   1.00   20.00    --  112.00  61.00 -30.00   95
 36  \w     79.00 178.00   1.00   20.00    --  112.00  77.00   0.00   99
 37  \w     83.00 178.00   1.00   20.00    --  112.00  61.00  90.00   95
 38  \w     79.00 178.00   1.00   20.00    --  112.00  77.00-180.00   99
 39  \w     83.00 178.00   1.00   20.00    --  112.00  61.00 150.00   95
 40  \w     86.00 178.00   1.00   20.00    --  112.00  45.00  30.00   92
 41  \w     86.00 178.00   1.00   20.00    --  112.00  45.00  90.00   92
 42  \w     83.00 178.00   1.00   20.00    --  112.00  61.00 -60.00   95
 43  \w     79.00 178.00   1.00   20.00    --  112.00  77.00  60.00   99
 44  \w     79.00 178.00   1.00   20.00    --  112.00  77.00-120.00   99
 45  \w     83.00 178.00   1.00   20.00    --  112.00  61.00-120.00   95
 46  \w     36.00 116.00   1.00   20.00    --  112.00-111.00-150.00   80
 47  \w     83.00 178.00   1.00   20.00    --  112.00  61.00   0.00   95
 48  \w     36.00 116.00   1.00   20.00    --  112.00-111.00 -30.00   80
 49  \w   -115.00 -17.00   1.00    5.00    --  -41.14 -38.00 -90.00   98
 50  \w     17.00 115.00   1.00    5.00    --   41.14  38.00-180.00   98
 51  \w     17.00 115.00   1.00    5.00    --   41.14  38.00  60.00   98
;
_diffrn_measurement_device 'four-circle diffractometer'
_diffrn_measurement_device_type 'SuperNova, Dual, Cu at zero, AtlasS2'
_diffrn_measurement_method '\w scans'
_diffrn_orient_matrix_type 'CrysAlisPro convention (1999,Acta A55,543-557)'
_diffrn_orient_matrix_UB_11 0.0842769000
_diffrn_orient_matrix_UB_12 0.0444630000
_diffrn_orient_matrix_UB_13 0.0317145000
_diffrn_orient_matrix_UB_21 0.0325632000
_diffrn_orient_matrix_UB_22 0.0452188000
_diffrn_orient_matrix_UB_23 -0.0721494000
_diffrn_orient_matrix_UB_31 -0.0968907000
_diffrn_orient_matrix_UB_32 0.1074049000
_diffrn_orient_matrix_UB_33 0.0158210000
_diffrn_radiation_monochromator mirror
_diffrn_radiation_probe x-ray
_diffrn_radiation_type CuK\a
_diffrn_radiation_wavelength 1.54184
_diffrn_reflns_av_R_equivalents 0.0690
_diffrn_reflns_av_unetI/netI 0.0274
_diffrn_reflns_Laue_measured_fraction_full 1.000
_diffrn_reflns_Laue_measured_fraction_max 1.000
_diffrn_reflns_limit_h_max 14
_diffrn_reflns_limit_h_min -14
_diffrn_reflns_limit_k_max 15
_diffrn_reflns_limit_k_min -15
_diffrn_reflns_limit_l_max 23
_diffrn_reflns_limit_l_min -23
_diffrn_reflns_number 77608
_diffrn_reflns_point_group_measured_fraction_full 1.000
_diffrn_reflns_point_group_measured_fraction_max 1.000
_diffrn_reflns_theta_full 67.684
_diffrn_reflns_theta_max 68.250
_diffrn_reflns_theta_min 2.305
_diffrn_source 'micro-focus sealed X-ray tube'
_diffrn_source_type 'SuperNova (Cu) X-ray Source'
_exptl_absorpt_coefficient_mu 6.031
_exptl_absorpt_correction_T_max 0.619
_exptl_absorpt_correction_T_min 0.143
_exptl_absorpt_correction_type gaussian
_exptl_absorpt_process_details
;
CrysAlisPro 1.171.38.41 (Rigaku Oxford Diffraction, 2015)
Numerical absorption correction based on gaussian integration over
            a multifaceted crystal model
Empirical absorption correction using spherical harmonics,
 implemented in SCALE3 ABSPACK scaling algorithm.
;
_exptl_crystal_colour 'clear colourless'
_exptl_crystal_colour_lustre clear
_exptl_crystal_colour_primary colourless
_exptl_crystal_density_diffrn 1.604
_exptl_crystal_description plank
_exptl_crystal_F_000 1406
_exptl_crystal_size_max 0.727
_exptl_crystal_size_mid 0.134
_exptl_crystal_size_min 0.098
_refine_diff_density_max 1.216
_refine_diff_density_min -1.667
_refine_diff_density_rms 0.101
_refine_ls_extinction_method none
_refine_ls_goodness_of_fit_ref 1.072
_refine_ls_hydrogen_treatment constr
_refine_ls_matrix_type full
_refine_ls_number_parameters 814
_refine_ls_number_reflns 10690
_refine_ls_number_restraints 127
_refine_ls_restrained_S_all 1.103
_refine_ls_R_factor_all 0.0551
_refine_ls_R_factor_gt 0.0548
_refine_ls_shift/su_max 0.002
_refine_ls_shift/su_mean 0.000
_refine_ls_structure_factor_coef Fsqd
_refine_ls_weighting_details 'w=1/[\s^2^(Fo^2^)+(0.0644P)^2^+10.1944P] where P=(Fo^2^+2Fc^2^)/3'
_refine_ls_weighting_scheme calc
_refine_ls_wR_factor_gt 0.1393
_refine_ls_wR_factor_ref 0.1395
_reflns_Friedel_coverage 0.000
_reflns_number_gt 10593
_reflns_number_total 10690
_reflns_threshold_expression 'I > 2\s(I)'
_cod_data_source_file ic7b00278_si_002.cif
_cod_data_source_block '[3a]BArF'
_cod_original_cell_volume 2922.31(9)
_cod_original_formula_sum 'C57.50 H44 B Cl F24 I O P'
_cod_database_code 4345966
_shelx_shelxl_version_number 2016/6
_chemical_oxdiff_formula 'C57.5 I1 B1 P1 O1 F24 H44 Cl1'
_chemical_oxdiff_usercomment 'ABS-143 OMe BArF Salt'
_shelx_space_group_comment
;
The symmetry employed for this shelxl refinement is uniquely defined
by the following loop, which should always be used as a source of
symmetry information in preference to the above space-group names.
They are only intended as comments.
;
_cell_oxdiff_angle_alpha 86.9054(14)
_cell_oxdiff_angle_beta 82.8373(15)
_cell_oxdiff_angle_gamma 71.4746(17)
_cell_oxdiff_length_a 12.3441(3)
_cell_oxdiff_length_b 13.0277(2)
_cell_oxdiff_length_c 19.3179(3)
_cell_oxdiff_measurement_reflns_used 55352
_cell_oxdiff_volume 2922.31(9)
_reflns_odcompleteness_completeness 100.00
_reflns_odcompleteness_iscentric 1
_reflns_odcompleteness_theta 66.97
_olex2_refinement_description
;
1. Fixed Uiso
 At 1.2 times of:
  All C(H) groups, All C(H,H) groups
 At 1.5 times of:
  All C(H,H,H) groups
2. Restrained distances
 Cl1-C3 \\sim Cl2-C3
 with sigma of 0.02
 F1-F2 \\sim F2-F3 \\sim F3-F1 \\sim F4-F5 \\sim F5-F6 \\sim F6-F4
 with sigma of 0.02
 F7-F8 \\sim F8-F9 \\sim F9-F7 \\sim F10-F11 \\sim F11-F12 \\sim F12-F10
 with sigma of 0.02
 F9-C01X \\sim F10-C01X \\sim F7-C01X \\sim F11-C01X \\sim F8-C01X \\sim
F12-C01X \\sim F1-C01R \\sim F6-
 C01R \\sim F2-C01R \\sim F5-C01R \\sim F3-C01R \\sim F4-C01R
 with sigma of 0.02
 F18-C01V \\sim F14-C01V \\sim F16-C01V \\sim F15-C01V \\sim F17-C01V \\sim
F13-C01V
 with sigma of 0.02
 F13-F14 \\sim F14-F15 \\sim F15-F13 \\sim F16-F17 \\sim F17-F18 \\sim F18-F16
 with sigma of 0.02
3. Uiso/Uaniso restraints and constraints
Uanis(Cl1) = Uanis(C3) = Uanis(Cl2)
Uanis(F8) = Uanis(F10)
Uanis(F12) = Uanis(F7)
Uanis(F11) = Uanis(F9)
Uanis(F6) = Uanis(F3)
Uanis(F5) = Uanis(F2)
Uanis(F1) = Uanis(F4)
Uanis(F18) = Uanis(F15)
Uanis(F13) = Uanis(F16)
Uanis(F14) = Uanis(F17)
4. Others
 Sof(F2)=Sof(F3)=Sof(F1)=1-FVAR(1)
 Sof(F6)=Sof(F4)=Sof(F5)=FVAR(1)
 Sof(F12)=Sof(F10)=Sof(F11)=1-FVAR(2)
 Sof(F9)=Sof(F7)=Sof(F8)=FVAR(2)
 Sof(F15)=Sof(F14)=Sof(F13)=1-FVAR(3)
 Sof(F18)=Sof(F17)=Sof(F16)=FVAR(3)
 Fixed Sof: Cl1(0.5) Cl2(0.5) C3(0.5) H3A(0.5) H3B(0.5)
5.a Secondary CH2 refined with riding coordinates:
 C02A(H02G,H02H), C02B(H02I,H02J), C02C(H02K,H02L), C02E(H02M,H02N), C3(H3A,H3B)
5.b Aromatic/amide H refined with riding coordinates:
 C00N(H00N), C00P(H00P), C00T(H00T), C00U(H00U), C00V(H00V), C00W(H00W),
 C00Z(H00Z), C010(H010), C011(H011), C014(H014), C016(H016), C017(H017),
 C01N(H01N), C01O(H01O), C01Q(H01Q), C01U(H01U), C01W(H01W), C01Y(H01Y),
 C01Z(H01Z), C021(H021), C022(H022), C023(H023), C024(H024), C025(H025),
 C026(H026), C027(H027)
5.c Idealised Me refined as rotating group:
 C028(H02A,H02B,H02C), C029(H02D,H02E,H02F), C02F(H02O,H02P,H02Q)
;
_olex2_submission_special_instructions 'No special instructions were received'
_oxdiff_exptl_absorpt_empirical_details
;
Empirical correction (ABSPACK) includes:
- Absorption correction using spherical harmonics
- Frame scaling
;
_oxdiff_exptl_absorpt_empirical_full_max 2.123
_oxdiff_exptl_absorpt_empirical_full_min 0.474

loop_
_space_group_symop_id
_space_group_symop_operation_xyz
1 'x, y, z'
2 '-x, -y, -z'

loop_
_atom_site_label
_atom_site_type_symbol
_atom_site_fract_x
_atom_site_fract_y
_atom_site_fract_z
_atom_site_U_iso_or_equiv
_atom_site_adp_type
_atom_site_occupancy
_atom_site_site_symmetry_order
_atom_site_calc_flag
_atom_site_refinement_flags_posn
_atom_site_refinement_flags_occupancy
_atom_site_disorder_assembly
_atom_site_disorder_group
I001 I 0.73093(2) -0.05625(2) 0.69198(2) 0.02892(10) Uani 1 1 d . . . .
P002 P 0.89213(8) -0.16068(8) 0.74818(5) 0.0251(2) Uani 1 1 d . . . .
F003 F 0.3681(2) 0.5699(2) 0.48990(15) 0.0395(6) Uani 1 1 d . . . .
F004 F -0.0208(2) 0.4356(3) 0.82524(16) 0.0543(9) Uani 1 1 d . . . .
F005 F 0.0488(3) 0.4499(3) 0.91777(16) 0.0553(8) Uani 1 1 d . . . .
F006 F 0.4425(3) 0.4556(2) 0.40965(16) 0.0506(8) Uani 1 1 d . . . .
F007 F 0.7260(3) 0.3424(3) 0.80067(18) 0.0555(9) Uani 1 1 d . . . .
F008 F 0.2639(3) 0.5491(3) 0.41448(19) 0.0611(10) Uani 1 1 d . . . .
F009 F 0.9175(2) 0.0962(3) 0.52230(18) 0.0595(9) Uani 1 1 d . . . .
F00A F 0.7681(3) 0.0795(4) 0.4879(2) 0.0696(11) Uani 1 1 d . . . .
F00B F 0.0839(3) 0.2942(3) 0.8738(2) 0.0628(10) Uani 1 1 d . . . .
F00C F 0.8106(3) 0.1728(3) 0.80720(18) 0.0620(10) Uani 1 1 d . . . .
F00D F 0.8898(3) 0.2734(4) 0.74315(19) 0.0661(10) Uani 1 1 d . . . .
F00E F 0.4963(4) -0.1142(3) 0.54480(16) 0.0691(11) Uani 1 1 d . . . .
F00F F 0.5748(3) -0.2328(3) 0.6210(2) 0.0709(11) Uani 1 1 d . . . .
F00G F 0.3993(3) -0.1973(3) 0.61010(19) 0.0612(9) Uani 1 1 d . . . .
F6 F 0.0305(3) 0.2628(4) 0.5698(2) 0.0533(11) Uani 0.796(5) 1 d D P A 1
O00I O 0.7810(3) -0.3208(3) 0.74150(19) 0.0452(9) Uani 1 1 d . . . .
F00J F 0.8054(4) 0.2270(3) 0.47077(19) 0.0813(14) Uani 1 1 d . . . .
C00K C 0.3162(3) 0.4102(3) 0.4989(2) 0.0230(8) Uani 1 1 d . . . .
C00L C 0.5552(3) 0.2392(3) 0.6581(2) 0.0209(8) Uani 1 1 d . . . .
F9 F 0.2640(4) 0.6887(3) 0.8269(3) 0.0730(15) Uani 0.884(6) 1 d D P B 1
C00N C 0.2273(3) 0.3733(3) 0.4846(2) 0.0250(8) Uani 1 1 d . . . .
H00N H 0.185976 0.401187 0.446993 0.030 Uiso 1 1 calc R . . .
C00O C 0.7401(3) 0.1881(3) 0.5853(2) 0.0246(8) Uani 1 1 d . . . .
C00P C 0.6219(3) 0.2049(3) 0.5948(2) 0.0220(8) Uani 1 1 d . . . .
H00P H 0.586382 0.192983 0.557721 0.026 Uiso 1 1 calc R . . .
C00Q C 0.4210(3) 0.1239(3) 0.6947(2) 0.0202(7) Uani 1 1 d . . . .
F4 F 0.1449(4) 0.1437(3) 0.5029(3) 0.0612(12) Uani 0.796(5) 1 d D P A 1
C00S C 0.7316(3) 0.2400(3) 0.7024(2) 0.0249(8) Uani 1 1 d . . . .
C00T C 0.2455(3) 0.3307(3) 0.7690(2) 0.0241(8) Uani 1 1 d . . . .
H00T H 0.223203 0.269572 0.765246 0.029 Uiso 1 1 calc R . . .
C00U C 0.4423(3) 0.0429(3) 0.6448(2) 0.0226(8) Uani 1 1 d . . . .
H00U H 0.448824 0.061899 0.597676 0.027 Uiso 1 1 calc R . . .
C00V C 0.4148(3) 0.0883(3) 0.7643(2) 0.0223(8) Uani 1 1 d . . . .
H00V H 0.403431 0.138031 0.799377 0.027 Uiso 1 1 calc R . . .
C00W C 0.3710(3) 0.4342(3) 0.7349(2) 0.0262(8) Uani 1 1 d . . . .
H00W H 0.435181 0.443819 0.708145 0.031 Uiso 1 1 calc R . . .
C00X C 0.3541(3) 0.2862(3) 0.5998(2) 0.0199(7) Uani 1 1 d . . . .
F18 F 0.3280(5) 0.0168(4) 0.8944(2) 0.0634(14) Uani 0.754(6) 1 d D P C 1
C00Z C 0.2642(3) 0.2512(3) 0.5840(2) 0.0239(8) Uani 1 1 d . . . .
H00Z H 0.245081 0.197663 0.611895 0.029 Uiso 1 1 calc R . . .
C010 C 0.6136(3) 0.2548(3) 0.7119(2) 0.0238(8) Uani 1 1 d . . . .
H010 H 0.572782 0.275621 0.755351 0.029 Uiso 1 1 calc R . . .
C011 C 0.7966(3) 0.2058(3) 0.6394(2) 0.0255(8) Uani 1 1 d . . . .
H011 H 0.875321 0.195055 0.633286 0.031 Uiso 1 1 calc R . . .
F5 F 0.0556(5) 0.2945(5) 0.4604(3) 0.082(2) Uani 0.796(5) 1 d D P A 1
C013 C 0.2023(3) 0.2939(3) 0.5278(2) 0.0254(8) Uani 1 1 d . . . .
C014 C 0.3785(3) 0.3676(3) 0.5550(2) 0.0217(8) Uani 1 1 d . . . .
H014 H 0.437803 0.393383 0.563164 0.026 Uiso 1 1 calc R . . .
F7 F 0.3468(7) 0.6633(4) 0.7248(2) 0.098(2) Uani 0.884(6) 1 d D P B 1
C016 C 1.0388(4) -0.0666(5) 0.7962(3) 0.0456(13) Uani 1 1 d . . . .
H016 H 1.018244 -0.092459 0.840020 0.055 Uiso 1 1 calc R . . .
C017 C 0.2076(4) 0.5039(4) 0.8217(2) 0.0321(9) Uani 1 1 d . . . .
H017 H 0.163368 0.557297 0.852823 0.039 Uiso 1 1 calc R . . .
C018 C 0.1793(3) 0.4109(3) 0.8149(2) 0.0272(9) Uani 1 1 d . . . .
C019 C 0.3038(4) 0.5157(3) 0.7809(2) 0.0304(9) Uani 1 1 d . . . .
C01A C 0.3446(3) 0.3383(3) 0.7281(2) 0.0230(8) Uani 1 1 d . . . .
C01B C 0.9928(4) -0.0864(4) 0.7384(2) 0.0323(10) Uani 1 1 d . . . .
F17 F 0.3959(6) -0.1459(4) 0.8689(2) 0.0642(15) Uani 0.754(6) 1 d D P C 1
C01D C 0.4541(3) -0.0649(3) 0.6633(2) 0.0256(8) Uani 1 1 d . . . .
C01F C 0.3474(4) 0.4956(3) 0.4532(2) 0.0306(9) Uani 1 1 d . . . .
C01G C 0.0736(4) 0.3979(4) 0.8577(2) 0.0313(9) Uani 1 1 d . . . .
F8 F 0.4373(4) 0.5938(4) 0.8100(4) 0.096(2) Uani 0.884(6) 1 d D P B 1
C01I C 0.7894(4) 0.2573(4) 0.7623(3) 0.0337(10) Uani 1 1 d . . . .
C01J C 0.4250(3) -0.0192(3) 0.7831(2) 0.0265(8) Uani 1 1 d . . . .
C01K C 0.8072(4) 0.1485(4) 0.5170(2) 0.0321(9) Uani 1 1 d . . . .
C01L C 0.8479(4) -0.1746(4) 0.8391(2) 0.0280(9) Uani 1 1 d . . . .
F16 F 0.5082(5) -0.0586(8) 0.8859(3) 0.100(3) Uani 0.754(6) 1 d D P C 1
C01N C 0.4438(3) -0.0964(3) 0.7328(2) 0.0278(9) Uani 1 1 d . . . .
H01N H 0.449476 -0.167707 0.745288 0.033 Uiso 1 1 calc R . . .
C01O C 1.0249(4) -0.0484(4) 0.6727(2) 0.0364(10) Uani 1 1 d . . . .
H01O H 0.994210 -0.061708 0.633792 0.044 Uiso 1 1 calc R . . .
C01P C 0.9558(4) -0.2902(4) 0.7088(2) 0.0375(11) Uani 1 1 d . . . .
C01Q C 1.0699(5) -0.3205(5) 0.6773(2) 0.0497(15) Uani 1 1 d . . . .
H01Q H 1.112626 -0.272995 0.676456 0.060 Uiso 1 1 calc R . . .
C01R C 0.1055(4) 0.2545(4) 0.5154(2) 0.0334(10) Uani 1 1 d D . . .
B01S B 0.4188(4) 0.2472(4) 0.6705(2) 0.0202(8) Uani 1 1 d . . . .
C01T C 0.4812(4) -0.1500(4) 0.6091(3) 0.0360(10) Uani 1 1 d . . . .
C01U C 0.8896(5) -0.2730(4) 0.8727(3) 0.0414(11) Uani 1 1 d . . . .
H01U H 0.937813 -0.332806 0.847914 0.050 Uiso 1 1 calc R . . .
C01V C 0.4184(4) -0.0515(4) 0.8583(2) 0.0370(11) Uani 1 1 d D . . .
C01W C 0.7776(4) -0.0834(4) 0.8758(2) 0.0386(11) Uani 1 1 d . . . .
H01W H 0.750225 -0.016988 0.853099 0.046 Uiso 1 1 calc R . . .
C01X C 0.3375(4) 0.6151(4) 0.7854(3) 0.0445(12) Uani 1 1 d D . . .
C01Y C 1.1159(5) -0.0078(6) 0.7882(3) 0.0600(17) Uani 1 1 d . . . .
H01Y H 1.146418 0.006389 0.826900 0.072 Uiso 1 1 calc R . . .
C01Z C 1.1473(4) 0.0296(5) 0.7229(3) 0.0497(13) Uani 1 1 d . . . .
H01Z H 1.199105 0.068776 0.717928 0.060 Uiso 1 1 calc R . . .
C020 C 0.8892(5) -0.3594(4) 0.7098(3) 0.0458(13) Uani 1 1 d . . . .
C021 C 1.1028(4) 0.0096(4) 0.6656(3) 0.0417(12) Uani 1 1 d . . . .
H021 H 1.124790 0.034670 0.621798 0.050 Uiso 1 1 calc R . . .
C022 C 1.0544(8) -0.4894(6) 0.6498(3) 0.081(3) Uani 1 1 d . . . .
H022 H 1.088853 -0.557539 0.630436 0.097 Uiso 1 1 calc R . . .
C023 C 0.7497(5) -0.0943(5) 0.9468(3) 0.0516(14) Uani 1 1 d . . . .
H023 H 0.703035 -0.034494 0.972226 0.062 Uiso 1 1 calc R . . .
C024 C 0.8590(6) -0.2821(5) 0.9440(3) 0.0535(14) Uani 1 1 d . . . .
H024 H 0.884940 -0.348462 0.966896 0.064 Uiso 1 1 calc R . . .
C025 C 0.9393(8) -0.4623(5) 0.6796(3) 0.069(2) Uani 1 1 d . . . .
H025 H 0.897677 -0.510449 0.679335 0.083 Uiso 1 1 calc R . . .
C026 C 0.7900(5) -0.1924(5) 0.9804(3) 0.0535(14) Uani 1 1 d . . . .
H026 H 0.770494 -0.198260 1.028158 0.064 Uiso 1 1 calc R . . .
C027 C 1.1179(7) -0.4202(6) 0.6481(3) 0.072(2) Uani 1 1 d . . . .
H027 H 1.193462 -0.440919 0.627041 0.086 Uiso 1 1 calc R . . .
C028 C 0.7110(7) -0.3917(6) 0.7511(4) 0.070(2) Uani 1 1 d . . . .
H02A H 0.692556 -0.406461 0.706653 0.106 Uiso 1 1 calc GR . . .
H02B H 0.641301 -0.357429 0.780456 0.106 Uiso 1 1 calc GR . . .
H02C H 0.752476 -0.458341 0.772724 0.106 Uiso 1 1 calc GR . . .
C029 C 0.5484(9) 0.1927(8) 0.9311(5) 0.091(3) Uani 1 1 d . . . .
H02D H 0.513649 0.150281 0.963216 0.137 Uiso 1 1 calc GR . . .
H02E H 0.614889 0.199669 0.948968 0.137 Uiso 1 1 calc GR . . .
H02F H 0.570965 0.157706 0.886784 0.137 Uiso 1 1 calc GR . . .
C02A C 0.4263(9) 0.3621(11) 0.9939(5) 0.106(4) Uani 1 1 d . . . .
H02G H 0.393651 0.320492 1.028748 0.127 Uiso 1 1 calc R . . .
H02H H 0.491235 0.373904 1.011899 0.127 Uiso 1 1 calc R . . .
C02B C 0.4724(9) 0.2915(10) 0.9233(4) 0.098(3) Uani 1 1 d . . . .
H02I H 0.406650 0.283133 0.904231 0.117 Uiso 1 1 calc R . . .
H02J H 0.507715 0.332230 0.889321 0.117 Uiso 1 1 calc R . . .
C02C C 0.3468(9) 0.4587(9) 0.9850(4) 0.091(3) Uani 1 1 d . . . .
H02K H 0.285525 0.446541 0.963018 0.110 Uiso 1 1 calc R . . .
H02L H 0.382000 0.501598 0.952627 0.110 Uiso 1 1 calc R . . .
C02E C 0.2941(9) 0.5240(11) 1.0488(4) 0.112(4) Uani 1 1 d . . . .
H02M H 0.354092 0.537277 1.071502 0.134 Uiso 1 1 calc R . . .
H02N H 0.255910 0.483517 1.081167 0.134 Uiso 1 1 calc R . . .
C02F C 0.1987(10) 0.6427(11) 1.0291(6) 0.131(5) Uani 1 1 d . . . .
H02O H 0.141511 0.629802 1.004451 0.196 Uiso 1 1 calc GR . . .
H02P H 0.237653 0.685469 1.000274 0.196 Uiso 1 1 calc GR . . .
H02Q H 0.162455 0.680669 1.071289 0.196 Uiso 1 1 calc GR . . .
Cl1 Cl 0.0610(6) -0.0530(8) 0.9833(4) 0.1334(18) Uani 0.5 1 d D P D -2
Cl2 Cl -0.1350(7) 0.1138(8) 1.0290(4) 0.1334(18) Uani 0.5 1 d D P D -2
C3 C -0.0210(16) 0.0793(18) 0.9645(12) 0.1334(18) Uani 0.5 1 d D P D -2
H3A H 0.024403 0.127937 0.964347 0.160 Uiso 0.5 1 calc R P D -2
H3B H -0.048230 0.083383 0.919162 0.160 Uiso 0.5 1 calc R P D -2
F2 F 0.0710(16) 0.1964(16) 0.5654(8) 0.082(2) Uani 0.204(5) 1 d D P A 2
F3 F 0.1149(13) 0.2089(15) 0.4574(7) 0.0533(11) Uani 0.204(5) 1 d D P A 2
F1 F 0.0072(11) 0.3444(10) 0.5133(10) 0.0612(12) Uani 0.204(5) 1 d D P A 2
F12 F 0.355(5) 0.636(3) 0.8502(9) 0.098(2) Uani 0.116(6) 1 d D P B 2
F10 F 0.262(2) 0.7094(17) 0.769(3) 0.096(2) Uani 0.116(6) 1 d D P B 2
F11 F 0.435(2) 0.624(3) 0.749(2) 0.0730(15) Uani 0.116(6) 1 d D P B 2
F15 F 0.4925(15) -0.1500(9) 0.8732(6) 0.0634(14) Uani 0.246(6) 1 d D P C 2
F14 F 0.4581(16) 0.0100(11) 0.9007(7) 0.0642(15) Uani 0.246(6) 1 d D P C 2
F13 F 0.3224(10) -0.0478(19) 0.8937(8) 0.100(3) Uani 0.246(6) 1 d D P C 2

loop_
_atom_site_aniso_label
_atom_site_aniso_U_11
_atom_site_aniso_U_22
_atom_site_aniso_U_33
_atom_site_aniso_U_23
_atom_site_aniso_U_13
_atom_site_aniso_U_12
I001 0.02085(14) 0.02554(15) 0.03769(16) 0.00666(10) -0.00805(10) -0.00290(10)
P002 0.0197(5) 0.0242(5) 0.0248(5) 0.0036(4) -0.0031(4) 0.0018(4)
F003 0.0472(16) 0.0249(13) 0.0471(15) 0.0057(11) -0.0048(12) -0.0136(12)
F004 0.0246(14) 0.085(2) 0.0460(16) 0.0210(16) -0.0036(12) -0.0104(15)
F005 0.0468(18) 0.076(2) 0.0371(16) -0.0073(15) 0.0141(13) -0.0163(16)
F006 0.064(2) 0.0385(16) 0.0453(16) 0.0046(13) 0.0213(14) -0.0218(15)
F007 0.0457(17) 0.0508(19) 0.068(2) -0.0248(16) -0.0219(15) -0.0029(15)
F008 0.065(2) 0.0524(19) 0.081(2) 0.0473(18) -0.0466(18) -0.0333(17)
F009 0.0206(14) 0.079(2) 0.0601(19) -0.0172(17) 0.0029(13) 0.0104(14)
F00A 0.052(2) 0.096(3) 0.066(2) -0.043(2) 0.0228(17) -0.035(2)
F00B 0.0450(18) 0.0374(17) 0.086(2) 0.0169(16) 0.0296(17) -0.0013(14)
F00C 0.087(3) 0.0472(19) 0.062(2) 0.0157(15) -0.0488(19) -0.0228(18)
F00D 0.0351(17) 0.108(3) 0.070(2) -0.015(2) -0.0117(15) -0.0386(19)
F00E 0.127(3) 0.0448(19) 0.0366(16) -0.0091(14) 0.0161(19) -0.037(2)
F00F 0.066(2) 0.049(2) 0.080(3) -0.0296(18) -0.0259(19) 0.0183(17)
F00G 0.074(2) 0.057(2) 0.065(2) -0.0145(17) -0.0052(18) -0.0378(19)
F6 0.032(2) 0.081(3) 0.057(2) -0.009(2) 0.0100(17) -0.036(2)
O00I 0.065(2) 0.0285(17) 0.049(2) 0.0095(15) -0.0188(18) -0.0215(17)
F00J 0.098(3) 0.052(2) 0.054(2) 0.0201(17) 0.041(2) 0.011(2)
C00K 0.0183(18) 0.0198(19) 0.0278(19) 0.0043(15) -0.0020(15) -0.0027(15)
C00L 0.0171(18) 0.0154(18) 0.0286(19) 0.0056(15) -0.0035(15) -0.0031(14)
F9 0.067(3) 0.037(2) 0.109(4) -0.038(2) 0.028(3) -0.017(2)
C00N 0.0228(19) 0.024(2) 0.0255(19) 0.0070(16) -0.0054(15) -0.0045(16)
C00O 0.0158(18) 0.022(2) 0.033(2) 0.0052(16) -0.0036(15) -0.0029(15)
C00P 0.0163(18) 0.0223(19) 0.0264(19) 0.0040(15) -0.0029(14) -0.0049(15)
C00Q 0.0097(16) 0.0222(19) 0.0265(19) 0.0031(15) -0.0016(13) -0.0025(14)
F4 0.045(2) 0.057(3) 0.090(3) -0.015(2) -0.010(2) -0.026(2)
C00S 0.0209(19) 0.0178(19) 0.037(2) 0.0051(16) -0.0092(16) -0.0056(16)
C00T 0.0181(18) 0.022(2) 0.029(2) 0.0059(16) -0.0040(15) -0.0020(15)
C00U 0.0145(17) 0.026(2) 0.0270(19) 0.0027(16) -0.0009(14) -0.0063(15)
C00V 0.0141(17) 0.0214(19) 0.0272(19) 0.0014(15) -0.0005(14) -0.0006(15)
C00W 0.0218(19) 0.024(2) 0.030(2) 0.0024(16) -0.0024(16) -0.0041(16)
C00X 0.0136(17) 0.0176(18) 0.0249(18) 0.0017(14) 0.0008(14) -0.0010(14)
F18 0.082(3) 0.057(3) 0.0254(18) 0.0084(18) 0.0138(19) 0.006(2)
C00Z 0.0179(18) 0.025(2) 0.0276(19) 0.0060(16) -0.0022(15) -0.0062(16)
C010 0.0191(19) 0.0204(19) 0.0280(19) 0.0037(15) -0.0032(15) -0.0013(15)
C011 0.0151(18) 0.0198(19) 0.040(2) 0.0064(16) -0.0045(16) -0.0041(15)
F5 0.081(3) 0.125(5) 0.079(3) 0.070(3) -0.063(3) -0.080(4)
C013 0.0181(19) 0.029(2) 0.028(2) 0.0028(16) -0.0021(15) -0.0064(16)
C014 0.0168(18) 0.0189(19) 0.030(2) 0.0043(15) -0.0042(15) -0.0059(15)
F7 0.198(7) 0.062(3) 0.063(3) 0.005(2) 0.006(3) -0.091(4)
C016 0.031(2) 0.070(4) 0.039(3) 0.015(2) -0.010(2) -0.020(3)
C017 0.027(2) 0.029(2) 0.031(2) -0.0034(18) -0.0003(17) 0.0019(18)
C018 0.0199(19) 0.028(2) 0.027(2) 0.0066(16) -0.0002(15) 0.0009(16)
C019 0.030(2) 0.023(2) 0.036(2) -0.0001(17) -0.0029(18) -0.0048(18)
C01A 0.0176(18) 0.023(2) 0.0253(19) 0.0042(15) -0.0046(15) -0.0023(15)
C01B 0.0169(19) 0.040(3) 0.034(2) 0.0048(19) -0.0010(16) -0.0015(18)
F17 0.113(5) 0.044(2) 0.039(2) 0.0128(18) 0.006(2) -0.037(3)
C01D 0.0190(19) 0.024(2) 0.032(2) -0.0010(16) -0.0015(15) -0.0033(16)
C01F 0.035(2) 0.024(2) 0.035(2) 0.0093(17) -0.0110(18) -0.0116(18)
C01G 0.023(2) 0.029(2) 0.032(2) 0.0094(17) 0.0021(17) 0.0032(17)
F8 0.056(3) 0.049(3) 0.197(7) -0.017(3) -0.047(3) -0.022(2)
C01I 0.026(2) 0.031(2) 0.044(3) 0.0013(19) -0.0125(19) -0.0067(19)
C01J 0.0191(19) 0.026(2) 0.030(2) 0.0076(16) 0.0025(15) -0.0034(16)
C01K 0.021(2) 0.033(2) 0.038(2) 0.0006(19) 0.0040(17) -0.0048(18)
C01L 0.022(2) 0.032(2) 0.028(2) 0.0035(17) -0.0049(16) -0.0057(17)
F16 0.065(3) 0.210(9) 0.055(3) 0.074(4) -0.043(3) -0.084(5)
C01N 0.0210(19) 0.0176(19) 0.042(2) 0.0042(17) 0.0000(17) -0.0035(16)
C01O 0.026(2) 0.043(3) 0.035(2) 0.004(2) -0.0006(18) -0.004(2)
C01P 0.044(3) 0.025(2) 0.028(2) 0.0043(17) -0.0092(19) 0.012(2)
C01Q 0.047(3) 0.046(3) 0.030(2) 0.001(2) -0.008(2) 0.024(2)
C01R 0.031(2) 0.042(3) 0.031(2) 0.0097(19) -0.0086(18) -0.018(2)
B01S 0.0149(19) 0.019(2) 0.024(2) 0.0042(16) -0.0020(16) -0.0018(16)
C01T 0.034(2) 0.032(2) 0.044(3) -0.006(2) -0.005(2) -0.012(2)
C01U 0.048(3) 0.037(3) 0.034(2) 0.004(2) -0.005(2) -0.005(2)
C01V 0.041(3) 0.029(2) 0.035(2) 0.0084(19) 0.006(2) -0.008(2)
C01W 0.043(3) 0.036(3) 0.030(2) -0.0004(19) -0.0009(19) -0.005(2)
C01X 0.044(3) 0.032(3) 0.056(3) -0.009(2) 0.002(2) -0.011(2)
C01Y 0.033(3) 0.104(5) 0.056(3) 0.007(3) -0.013(2) -0.037(3)
C01Z 0.025(2) 0.064(4) 0.062(3) 0.009(3) -0.004(2) -0.020(2)
C020 0.069(4) 0.023(2) 0.033(2) 0.0036(19) -0.019(2) 0.008(2)
C021 0.025(2) 0.044(3) 0.050(3) 0.007(2) 0.006(2) -0.007(2)
C022 0.119(7) 0.040(4) 0.040(3) -0.009(3) -0.023(4) 0.042(4)
C023 0.059(3) 0.057(4) 0.029(2) -0.006(2) 0.005(2) -0.007(3)
C024 0.072(4) 0.051(3) 0.032(3) 0.015(2) -0.010(3) -0.012(3)
C025 0.130(7) 0.030(3) 0.040(3) 0.006(2) -0.040(4) -0.005(4)
C026 0.062(4) 0.070(4) 0.025(2) 0.006(2) 0.000(2) -0.018(3)
C027 0.078(5) 0.057(4) 0.038(3) -0.009(3) -0.013(3) 0.039(4)
C028 0.106(6) 0.056(4) 0.074(4) 0.022(3) -0.038(4) -0.052(4)
C029 0.112(7) 0.087(6) 0.074(5) -0.003(5) 0.009(5) -0.038(6)
C02A 0.083(6) 0.177(12) 0.082(6) 0.032(7) -0.021(5) -0.076(7)
C02B 0.108(7) 0.150(10) 0.053(4) 0.002(5) 0.004(4) -0.069(7)
C02C 0.089(6) 0.135(9) 0.067(5) -0.022(5) 0.005(4) -0.060(6)
C02E 0.096(7) 0.193(12) 0.059(5) -0.031(6) 0.004(4) -0.063(8)
C02F 0.114(9) 0.171(12) 0.106(8) -0.051(8) 0.048(7) -0.058(9)
Cl1 0.128(5) 0.188(7) 0.095(3) 0.011(4) -0.024(4) -0.062(4)
Cl2 0.128(5) 0.188(7) 0.095(3) 0.011(4) -0.024(4) -0.062(4)
C3 0.128(5) 0.188(7) 0.095(3) 0.011(4) -0.024(4) -0.062(4)
F2 0.081(3) 0.125(5) 0.079(3) 0.070(3) -0.063(3) -0.080(4)
F3 0.032(2) 0.081(3) 0.057(2) -0.009(2) 0.0100(17) -0.036(2)
F1 0.045(2) 0.057(3) 0.090(3) -0.015(2) -0.010(2) -0.026(2)
F12 0.198(7) 0.062(3) 0.063(3) 0.005(2) 0.006(3) -0.091(4)
F10 0.056(3) 0.049(3) 0.197(7) -0.017(3) -0.047(3) -0.022(2)
F11 0.067(3) 0.037(2) 0.109(4) -0.038(2) 0.028(3) -0.017(2)
F15 0.082(3) 0.057(3) 0.0254(18) 0.0084(18) 0.0138(19) 0.006(2)
F14 0.113(5) 0.044(2) 0.039(2) 0.0128(18) 0.006(2) -0.037(3)
F13 0.065(3) 0.210(9) 0.055(3) 0.074(4) -0.043(3) -0.084(5)

loop_
_atom_type_symbol
_atom_type_description
_atom_type_scat_dispersion_real
_atom_type_scat_dispersion_imag
_atom_type_scat_source
C C 0.0181 0.0091 'International Tables Vol C Tables 4.2.6.8 and 6.1.1.4'
H H 0.0000 0.0000 'International Tables Vol C Tables 4.2.6.8 and 6.1.1.4'
B B 0.0090 0.0039 'International Tables Vol C Tables 4.2.6.8 and 6.1.1.4'
Cl Cl 0.3639 0.7018 'International Tables Vol C Tables 4.2.6.8 and 6.1.1.4'
F F 0.0727 0.0534 'International Tables Vol C Tables 4.2.6.8 and 6.1.1.4'
I I -0.3257 6.8362 'International Tables Vol C Tables 4.2.6.8 and 6.1.1.4'
O O 0.0492 0.0322 'International Tables Vol C Tables 4.2.6.8 and 6.1.1.4'
P P 0.2955 0.4335 'International Tables Vol C Tables 4.2.6.8 and 6.1.1.4'

loop_
_exptl_crystal_face_index_h
_exptl_crystal_face_index_k
_exptl_crystal_face_index_l
_exptl_crystal_face_perp_dist
-5 5 2 0.3426
1 0 13 0.0326
-1 0 -13 0.0616
-6 -7 -2 0.0669
4 -5 -2 0.3524
7 7 2 0.0510

loop_
_geom_angle_atom_site_label_1
_geom_angle_atom_site_label_2
_geom_angle_atom_site_label_3
_geom_angle
C01B P002 I001 106.64(15)
C01B P002 C01L 109.0(2)
C01L P002 I001 109.37(14)
C01P P002 I001 110.70(16)
C01P P002 C01B 110.1(2)
C01P P002 C01L 110.9(2)
C020 O00I C028 118.8(5)
C00N C00K C014 120.8(4)
C00N C00K C01F 120.1(4)
C014 C00K C01F 119.1(4)
C00P C00L B01S 121.4(3)
C010 C00L C00P 116.2(3)
C010 C00L B01S 122.1(3)
C00K C00N H00N 121.0
C013 C00N C00K 118.0(4)
C013 C00N H00N 121.0
C00P C00O C01K 119.7(4)
C011 C00O C00P 120.7(4)
C011 C00O C01K 119.6(4)
C00L C00P H00P 118.9
C00O C00P C00L 122.3(4)
C00O C00P H00P 118.9
C00U C00Q B01S 120.6(3)
C00V C00Q C00U 115.2(4)
C00V C00Q B01S 123.8(3)
C010 C00S C01I 119.4(4)
C011 C00S C010 121.1(4)
C011 C00S C01I 119.5(4)
C018 C00T H00T 118.8
C018 C00T C01A 122.4(4)
C01A C00T H00T 118.8
C00Q C00U H00U 118.8
C01D C00U C00Q 122.5(4)
C01D C00U H00U 118.8
C00Q C00V H00V 118.8
C01J C00V C00Q 122.4(4)
C01J C00V H00V 118.8
C019 C00W H00W 119.0
C019 C00W C01A 122.1(4)
C01A C00W H00W 119.0
C00Z C00X C014 115.8(3)
C00Z C00X B01S 123.0(3)
C014 C00X B01S 120.9(3)
C00X C00Z H00Z 118.9
C013 C00Z C00X 122.1(4)
C013 C00Z H00Z 118.9
C00L C010 C00S 121.9(4)
C00L C010 H010 119.0
C00S C010 H010 119.0
C00O C011 H011 121.1
C00S C011 C00O 117.8(4)
C00S C011 H011 121.1
C00N C013 C00Z 121.4(4)
C00N C013 C01R 119.6(4)
C00Z C013 C01R 119.0(4)
C00K C014 C00X 121.9(4)
C00K C014 H014 119.0
C00X C014 H014 119.0
C01B C016 H016 120.2
C01B C016 C01Y 119.5(5)
C01Y C016 H016 120.2
C018 C017 H017 120.9
C018 C017 C019 118.2(4)
C019 C017 H017 120.9
C00T C018 C01G 119.9(4)
C017 C018 C00T 121.1(4)
C017 C018 C01G 118.9(4)
C00W C019 C01X 119.0(4)
C017 C019 C00W 120.5(4)
C017 C019 C01X 120.5(4)
C00T C01A C00W 115.6(4)
C00T C01A B01S 122.6(4)
C00W C01A B01S 121.6(3)
C016 C01B P002 120.0(4)
C016 C01B C01O 120.0(5)
C01O C01B P002 120.1(4)
C00U C01D C01T 121.3(4)
C01N C01D C00U 120.6(4)
C01N C01D C01T 118.1(4)
F003 C01F F008 106.5(4)
F003 C01F C00K 112.3(4)
F006 C01F F003 105.3(4)
F006 C01F F008 107.2(4)
F006 C01F C00K 112.7(4)
F008 C01F C00K 112.2(4)
F004 C01G F00B 105.9(4)
F004 C01G C018 113.1(3)
F005 C01G F004 105.5(4)
F005 C01G F00B 106.3(4)
F005 C01G C018 112.9(4)
F00B C01G C018 112.5(3)
F007 C01I F00C 105.2(4)
F007 C01I C00S 112.8(4)
F00C C01I C00S 112.5(4)
F00D C01I F007 106.1(4)
F00D C01I F00C 106.0(4)
F00D C01I C00S 113.6(4)
C00V C01J C01V 119.5(4)
C01N C01J C00V 120.9(4)
C01N C01J C01V 119.6(4)
F009 C01K C00O 113.0(4)
F00A C01K F009 105.6(4)
F00A C01K C00O 112.3(4)
F00J C01K F009 106.1(4)
F00J C01K F00A 106.3(5)
F00J C01K C00O 113.0(4)
C01U C01L P002 119.7(4)
C01U C01L C01W 121.0(4)
C01W C01L P002 119.1(3)
C01D C01N H01N 120.8
C01J C01N C01D 118.3(4)
C01J C01N H01N 120.8
C01B C01O H01O 120.1
C021 C01O C01B 119.7(5)
C021 C01O H01O 120.1
C01Q C01P P002 120.2(5)
C020 C01P P002 118.5(4)
C020 C01P C01Q 121.4(5)
C01P C01Q H01Q 120.2
C027 C01Q C01P 119.6(7)
C027 C01Q H01Q 120.2
F6 C01R F4 103.1(4)
F6 C01R C013 112.8(4)
F4 C01R C013 110.7(4)
F5 C01R F6 110.9(5)
F5 C01R F4 102.8(5)
F5 C01R C013 115.3(4)
F2 C01R C013 116.6(8)
F2 C01R F1 101.2(9)
F3 C01R C013 116.4(7)
F3 C01R F2 109.0(10)
F3 C01R F1 103.7(9)
F1 C01R C013 107.9(7)
C00L B01S C00X 112.5(3)
C00Q B01S C00L 103.8(3)
C00Q B01S C00X 111.4(3)
C01A B01S C00L 112.5(3)
C01A B01S C00Q 113.0(3)
C01A B01S C00X 103.9(3)
F00E C01T F00F 108.6(4)
F00E C01T F00G 106.1(4)
F00E C01T C01D 114.1(4)
F00F C01T C01D 111.2(4)
F00G C01T F00F 103.3(4)
F00G C01T C01D 113.0(4)
C01L C01U H01U 120.3
C01L C01U C024 119.5(5)
C024 C01U H01U 120.3
F18 C01V F17 102.0(4)
F18 C01V C01J 110.7(4)
F17 C01V C01J 112.2(4)
F16 C01V F18 109.3(6)
F16 C01V F17 108.4(5)
F16 C01V C01J 113.6(4)
F15 C01V C01J 114.9(6)
F15 C01V F14 97.3(8)
F14 C01V C01J 114.0(7)
F13 C01V C01J 121.4(7)
F13 C01V F15 105.4(9)
F13 C01V F14 100.4(9)
C01L C01W H01W 120.8
C023 C01W C01L 118.3(5)
C023 C01W H01W 120.8
F9 C01X C019 113.4(4)
F9 C01X F8 105.6(5)
F7 C01X F9 106.0(5)
F7 C01X C019 112.7(4)
F7 C01X F8 106.6(5)
F8 C01X C019 112.0(4)
F12 C01X C019 114.3(13)
F12 C01X F11 99.9(12)
F10 C01X C019 117.2(13)
F10 C01X F12 100.9(12)
F10 C01X F11 100.6(12)
F11 C01X C019 120.7(12)
C016 C01Y H01Y 119.9
C01Z C01Y C016 120.2(5)
C01Z C01Y H01Y 119.9
C01Y C01Z H01Z 119.7
C021 C01Z C01Y 120.5(5)
C021 C01Z H01Z 119.7
O00I C020 C01P 115.6(4)
O00I C020 C025 125.6(6)
C01P C020 C025 118.7(6)
C01O C021 H021 120.0
C01Z C021 C01O 120.0(5)
C01Z C021 H021 120.0
C025 C022 H022 118.5
C027 C022 H022 118.5
C027 C022 C025 122.9(6)
C01W C023 H023 119.6
C026 C023 C01W 120.8(5)
C026 C023 H023 119.6
C01U C024 H024 120.2
C026 C024 C01U 119.7(5)
C026 C024 H024 120.2
C020 C025 H025 121.1
C022 C025 C020 117.7(7)
C022 C025 H025 121.1
C023 C026 C024 120.7(5)
C023 C026 H026 119.7
C024 C026 H026 119.7
C01Q C027 C022 119.7(7)
C01Q C027 H027 120.2
C022 C027 H027 120.2
O00I C028 H02A 109.5
O00I C028 H02B 109.5
O00I C028 H02C 109.5
H02A C028 H02B 109.5
H02A C028 H02C 109.5
H02B C028 H02C 109.5
H02D C029 H02E 109.5
H02D C029 H02F 109.5
H02E C029 H02F 109.5
C02B C029 H02D 109.5
C02B C029 H02E 109.5
C02B C029 H02F 109.5
H02G C02A H02H 107.6
C02B C02A H02G 108.7
C02B C02A H02H 108.7
C02C C02A H02G 108.7
C02C C02A H02H 108.7
C02C C02A C02B 114.2(8)
C029 C02B C02A 115.6(9)
C029 C02B H02I 108.4
C029 C02B H02J 108.4
C02A C02B H02I 108.4
C02A C02B H02J 108.4
H02I C02B H02J 107.4
C02A C02C H02K 108.1
C02A C02C H02L 108.1
C02A C02C C02E 117.0(10)
H02K C02C H02L 107.3
C02E C02C H02K 108.1
C02E C02C H02L 108.1
C02C C02E H02M 109.4
C02C C02E H02N 109.4
C02C C02E C02F 111.3(9)
H02M C02E H02N 108.0
C02F C02E H02M 109.4
C02F C02E H02N 109.4
C02E C02F H02O 109.5
C02E C02F H02P 109.5
C02E C02F H02Q 109.5
H02O C02F H02P 109.5
H02O C02F H02Q 109.5
H02P C02F H02Q 109.5
Cl1 C3 H3A 110.4
Cl1 C3 H3B 110.4
Cl2 C3 Cl1 106.4(15)
Cl2 C3 H3A 110.4
Cl2 C3 H3B 110.4
H3A C3 H3B 108.6

loop_
_geom_bond_atom_site_label_1
_geom_bond_atom_site_label_2
_geom_bond_distance
I001 P002 2.3765(10)
P002 C01B 1.789(5)
P002 C01L 1.790(4)
P002 C01P 1.786(5)
F003 C01F 1.335(5)
F004 C01G 1.333(5)
F005 C01G 1.329(6)
F006 C01F 1.330(6)
F007 C01I 1.335(6)
F008 C01F 1.336(5)
F009 C01K 1.329(5)
F00A C01K 1.325(6)
F00B C01G 1.339(5)
F00C C01I 1.342(6)
F00D C01I 1.327(6)
F00E C01T 1.315(6)
F00F C01T 1.342(6)
F00G C01T 1.338(6)
F6 C01R 1.297(5)
O00I C020 1.346(7)
O00I C028 1.443(7)
F00J C01K 1.318(6)
C00K C00N 1.392(6)
C00K C014 1.395(5)
C00K C01F 1.499(6)
C00L C00P 1.395(6)
C00L C010 1.394(6)
C00L B01S 1.642(5)
F9 C01X 1.316(6)
C00N H00N 0.9300
C00N C013 1.381(6)
C00O C00P 1.394(5)
C00O C011 1.393(6)
C00O C01K 1.491(6)
C00P H00P 0.9300
C00Q C00U 1.408(6)
C00Q C00V 1.400(5)
C00Q B01S 1.642(6)
F4 C01R 1.393(6)
C00S C010 1.397(6)
C00S C011 1.383(6)
C00S C01I 1.495(6)
C00T H00T 0.9300
C00T C018 1.386(6)
C00T C01A 1.400(6)
C00U H00U 0.9300
C00U C01D 1.397(6)
C00V H00V 0.9300
C00V C01J 1.397(6)
C00W H00W 0.9300
C00W C019 1.401(6)
C00W C01A 1.404(6)
C00X C00Z 1.398(6)
C00X C014 1.415(5)
C00X B01S 1.643(5)
F18 C01V 1.328(6)
C00Z H00Z 0.9300
C00Z C013 1.394(6)
C010 H010 0.9300
C011 H011 0.9300
F5 C01R 1.296(5)
C013 C01R 1.491(6)
C014 H014 0.9300
F7 C01X 1.308(6)
C016 H016 0.9300
C016 C01B 1.384(7)
C016 C01Y 1.389(8)
C017 H017 0.9300
C017 C018 1.381(7)
C017 C019 1.387(6)
C018 C01G 1.507(6)
C019 C01X 1.491(7)
C01A B01S 1.638(6)
C01B C01O 1.395(6)
F17 C01V 1.345(6)
C01D C01N 1.385(6)
C01D C01T 1.496(6)
F8 C01X 1.317(6)
C01J C01N 1.382(6)
C01J C01V 1.490(6)
C01L C01U 1.381(7)
C01L C01W 1.397(7)
F16 C01V 1.265(6)
C01N H01N 0.9300
C01O H01O 0.9300
C01O C021 1.390(7)
C01P C01Q 1.403(8)
C01P C020 1.398(8)
C01Q H01Q 0.9300
C01Q C027 1.365(9)
C01R F2 1.309(11)
C01R F3 1.270(11)
C01R F1 1.396(11)
C01U H01U 0.9300
C01U C024 1.390(7)
C01V F15 1.359(10)
C01V F14 1.405(11)
C01V F13 1.281(11)
C01W H01W 0.9300
C01W C023 1.384(7)
C01X F12 1.350(14)
C01X F10 1.336(13)
C01X F11 1.353(13)
C01Y H01Y 0.9300
C01Y C01Z 1.383(8)
C01Z H01Z 0.9300
C01Z C021 1.368(8)
C020 C025 1.410(8)
C021 H021 0.9300
C022 H022 0.9300
C022 C025 1.404(12)
C022 C027 1.368(13)
C023 H023 0.9300
C023 C026 1.374(9)
C024 H024 0.9300
C024 C026 1.375(9)
C025 H025 0.9300
C026 H026 0.9300
C027 H027 0.9300
C028 H02A 0.9600
C028 H02B 0.9600
C028 H02C 0.9600
C029 H02D 0.9600
C029 H02E 0.9600
C029 H02F 0.9600
C029 C02B 1.344(13)
C02A H02G 0.9700
C02A H02H 0.9700
C02A C02B 1.625(14)
C02A C02C 1.345(14)
C02B H02I 0.9700
C02B H02J 0.9700
C02C H02K 0.9700
C02C H02L 0.9700
C02C C02E 1.493(12)
C02E H02M 0.9700
C02E H02N 0.9700
C02E C02F 1.677(17)
C02F H02O 0.9600
C02F H02P 0.9600
C02F H02Q 0.9600
Cl1 C3 1.744(19)
Cl2 C3 1.719(19)
C3 H3A 0.9700
C3 H3B 0.9700

loop_
_geom_torsion_atom_site_label_1
_geom_torsion_atom_site_label_2
_geom_torsion_atom_site_label_3
_geom_torsion_atom_site_label_4
_geom_torsion
I001 P002 C01B C016 129.2(4)
I001 P002 C01B C01O -50.8(4)
I001 P002 C01L C01U 138.4(4)
I001 P002 C01L C01W -45.8(4)
I001 P002 C01P C01Q 118.6(3)
I001 P002 C01P C020 -61.1(4)
P002 C01B C01O C021 179.8(4)
P002 C01L C01U C024 177.2(4)
P002 C01L C01W C023 -176.4(4)
P002 C01P C01Q C027 179.3(4)
P002 C01P C020 O00I -0.2(6)
P002 C01P C020 C025 -179.2(4)
O00I C020 C025 C022 -178.9(5)
C00K C00N C013 C00Z -0.4(6)
C00K C00N C013 C01R 178.3(4)
C00N C00K C014 C00X -0.4(6)
C00N C00K C01F F003 137.9(4)
C00N C00K C01F F006 -103.3(5)
C00N C00K C01F F008 17.8(6)
C00N C013 C01R F6 -124.5(5)
C00N C013 C01R F4 120.5(5)
C00N C013 C01R F5 4.3(7)
C00N C013 C01R F2 -166.6(12)
C00N C013 C01R F3 62.4(11)
C00N C013 C01R F1 -53.6(10)
C00P C00L C010 C00S 1.8(6)
C00P C00L B01S C00Q 85.0(4)
C00P C00L B01S C00X -35.6(5)
C00P C00L B01S C01A -152.6(3)
C00P C00O C011 C00S 0.3(6)
C00P C00O C01K F009 -154.8(4)
C00P C00O C01K F00A -35.5(6)
C00P C00O C01K F00J 84.7(5)
C00Q C00U C01D C01N 0.7(6)
C00Q C00U C01D C01T -177.6(4)
C00Q C00V C01J C01N 1.1(6)
C00Q C00V C01J C01V 179.5(4)
C00T C018 C01G F004 -88.3(5)
C00T C018 C01G F005 152.0(4)
C00T C018 C01G F00B 31.7(6)
C00T C01A B01S C00L -152.0(4)
C00T C01A B01S C00Q -34.9(5)
C00T C01A B01S C00X 86.0(4)
C00U C00Q C00V C01J -2.1(5)
C00U C00Q B01S C00L -81.1(4)
C00U C00Q B01S C00X 40.3(5)
C00U C00Q B01S C01A 156.8(3)
C00U C01D C01N C01J -1.8(6)
C00U C01D C01T F00E 2.3(6)
C00U C01D C01T F00F 125.5(5)
C00U C01D C01T F00G -118.9(5)
C00V C00Q C00U C01D 1.3(5)
C00V C00Q B01S C00L 91.9(4)
C00V C00Q B01S C00X -146.8(3)
C00V C00Q B01S C01A -30.2(5)
C00V C01J C01N C01D 1.0(6)
C00V C01J C01V F18 48.6(6)
C00V C01J C01V F17 161.8(4)
C00V C01J C01V F16 -74.9(7)
C00V C01J C01V F15 -140.9(10)
C00V C01J C01V F14 -29.8(10)
C00V C01J C01V F13 90.3(13)
C00W C019 C01X F9 175.9(5)
C00W C019 C01X F7 55.4(7)
C00W C019 C01X F8 -64.7(7)
C00W C019 C01X F12 -123(3)
C00W C019 C01X F10 119(3)
C00W C019 C01X F11 -4(3)
C00W C01A B01S C00L 33.8(5)
C00W C01A B01S C00Q 150.9(4)
C00W C01A B01S C00X -88.2(4)
C00X C00Z C013 C00N 0.3(6)
C00X C00Z C013 C01R -178.4(4)
C00Z C00X C014 C00K 0.2(6)
C00Z C00X B01S C00L 147.6(4)
C00Z C00X B01S C00Q 31.5(5)
C00Z C00X B01S C01A -90.5(4)
C00Z C013 C01R F6 54.2(6)
C00Z C013 C01R F4 -60.8(5)
C00Z C013 C01R F5 -177.0(5)
C00Z C013 C01R F2 12.1(13)
C00Z C013 C01R F3 -118.9(11)
C00Z C013 C01R F1 125.1(9)
C010 C00L C00P C00O -0.6(6)
C010 C00L B01S C00Q -88.1(4)
C010 C00L B01S C00X 151.3(4)
C010 C00L B01S C01A 34.4(5)
C010 C00S C011 C00O 0.9(6)
C010 C00S C01I F007 -39.9(6)
C010 C00S C01I F00C 78.9(5)
C010 C00S C01I F00D -160.7(4)
C011 C00O C00P C00L -0.5(6)
C011 C00O C01K F009 24.0(6)
C011 C00O C01K F00A 143.3(4)
C011 C00O C01K F00J -96.5(5)
C011 C00S C010 C00L -2.0(6)
C011 C00S C01I F007 142.5(4)
C011 C00S C01I F00C -98.7(5)
C011 C00S C01I F00D 21.7(6)
C014 C00K C00N C013 0.4(6)
C014 C00K C01F F003 -43.0(5)
C014 C00K C01F F006 75.8(5)
C014 C00K C01F F008 -163.0(4)
C014 C00X C00Z C013 -0.2(6)
C014 C00X B01S C00L -39.6(5)
C014 C00X B01S C00Q -155.7(3)
C014 C00X B01S C01A 82.3(4)
C016 C01B C01O C021 -0.2(7)
C016 C01Y C01Z C021 0.2(10)
C017 C018 C01G F004 90.9(5)
C017 C018 C01G F005 -28.8(5)
C017 C018 C01G F00B -149.2(4)
C017 C019 C01X F9 -4.3(7)
C017 C019 C01X F7 -124.7(6)
C017 C019 C01X F8 115.1(6)
C017 C019 C01X F12 57(3)
C017 C019 C01X F10 -61(3)
C017 C019 C01X F11 176(2)
C018 C00T C01A C00W -1.8(6)
C018 C00T C01A B01S -176.3(4)
C018 C017 C019 C00W -1.0(7)
C018 C017 C019 C01X 179.2(4)
C019 C00W C01A C00T 1.3(6)
C019 C00W C01A B01S 175.9(4)
C019 C017 C018 C00T 0.5(6)
C019 C017 C018 C01G -178.7(4)
C01A C00T C018 C017 1.0(6)
C01A C00T C018 C01G -179.9(4)
C01A C00W C019 C017 0.1(7)
C01A C00W C019 C01X 179.9(4)
C01B P002 C01L C01U -105.4(4)
C01B P002 C01L C01W 70.4(4)
C01B P002 C01P C01Q 1.0(4)
C01B P002 C01P C020 -178.7(3)
C01B C016 C01Y C01Z -0.7(10)
C01B C01O C021 C01Z -0.4(8)
C01F C00K C00N C013 179.6(4)
C01F C00K C014 C00X -179.5(4)
C01I C00S C010 C00L -179.6(4)
C01I C00S C011 C00O 178.4(4)
C01K C00O C00P C00L 178.3(4)
C01K C00O C011 C00S -178.5(4)
C01L P002 C01B C016 11.2(5)
C01L P002 C01B C01O -168.8(4)
C01L P002 C01P C01Q -119.8(4)
C01L P002 C01P C020 60.5(4)
C01L C01U C024 C026 -1.7(9)
C01L C01W C023 C026 -0.1(9)
C01N C01D C01T F00E -176.1(4)
C01N C01D C01T F00F -52.9(6)
C01N C01D C01T F00G 62.7(6)
C01N C01J C01V F18 -133.0(5)
C01N C01J C01V F17 -19.8(6)
C01N C01J C01V F16 103.5(7)
C01N C01J C01V F15 37.5(11)
C01N C01J C01V F14 148.7(9)
C01N C01J C01V F13 -91.2(13)
C01P P002 C01B C016 -110.7(4)
C01P P002 C01B C01O 69.3(4)
C01P P002 C01L C01U 16.0(5)
C01P P002 C01L C01W -168.2(4)
C01P C01Q C027 C022 -0.1(8)
C01P C020 C025 C022 0.0(7)
C01Q C01P C020 O00I -179.9(4)
C01Q C01P C020 C025 1.1(7)
B01S C00L C00P C00O -174.0(4)
B01S C00L C010 C00S 175.2(4)
B01S C00Q C00U C01D 174.8(3)
B01S C00Q C00V C01J -175.4(4)
B01S C00X C00Z C013 173.0(4)
B01S C00X C014 C00K -173.1(4)
C01T C01D C01N C01J 176.6(4)
C01U C01L C01W C023 -0.6(8)
C01U C024 C026 C023 1.0(10)
C01V C01J C01N C01D -177.5(4)
C01W C01L C01U C024 1.5(8)
C01W C023 C026 C024 -0.1(10)
C01Y C016 C01B P002 -179.3(5)
C01Y C016 C01B C01O 0.7(8)
C01Y C01Z C021 C01O 0.4(9)
C020 C01P C01Q C027 -1.0(7)
C025 C022 C027 C01Q 1.2(9)
C027 C022 C025 C020 -1.1(9)
C028 O00I C020 C01P -173.6(4)
C028 O00I C020 C025 5.3(7)
C02A C02C C02E C02F 179.0(9)
C02B C02A C02C C02E 175.4(8)
C02C C02A C02B C029 -177.4(9)

loop_
_exptl_oxdiff_crystal_face_indexfrac_h
_exptl_oxdiff_crystal_face_indexfrac_k
_exptl_oxdiff_crystal_face_indexfrac_l
_exptl_oxdiff_crystal_face_x
_exptl_oxdiff_crystal_face_y
_exptl_oxdiff_crystal_face_z
-4.6704 4.7671 1.6120 -0.1305 -0.0528 0.9900
0.6523 0.3989 12.5273 0.4700 -0.8646 0.1778
-0.6130 -0.4563 -12.5232 -0.4691 0.8629 -0.1877
-6.4790 -6.8746 -1.9707 -0.9142 -0.3797 -0.1418
4.1180 -5.3192 -1.7694 0.0544 0.0212 -0.9983
6.5124 6.8403 1.9591 0.9151 0.3800 0.1347
